data_4304359
loop_
_publ_author_name
'Benjamin C. Fullmer'
'Hongjun Fan'
'Maren Pink'
'Kenneth G. Caulton'

_publ_section_title
;
O/C Bond Cleavage of CO2 by NiI
;
_journal_name_full 'Inorganic Chemistry'
_journal_page_first 1865
_journal_page_last 1867
_journal_paper_doi 10.1021/ic701843u
_journal_volume 47
_journal_year 2008
_chemical_formula_moiety 'C23 H52 N Ni O2 P2 Si2'
_chemical_formula_sum 'C23 H52 N Ni O2 P2 Si2'
_chemical_formula_weight 551.49
_chemical_name_systematic
; 
 ? 
;
_space_group_IT_number 14
_symmetry_cell_setting monoclinic
_symmetry_space_group_name_Hall '-P 2yn'
_symmetry_space_group_name_H-M 'P 1 21/n 1'
_atom_sites_solution_hydrogens geom
_atom_sites_solution_primary direct
_atom_sites_solution_secondary difmap
_audit_creation_method SHELXL-97
_cell_angle_alpha 90.00
_cell_angle_beta 100.413(4)
_cell_angle_gamma 90.00
_cell_formula_units_Z 4
_cell_length_a 11.386(2)
_cell_length_b 14.891(3)
_cell_length_c 18.133(3)
_cell_measurement_reflns_used 7073
_cell_measurement_temperature 130(2)
_cell_measurement_theta_max 27.6
_cell_measurement_theta_min 2.3
_cell_volume 3023.8(10)
_computing_cell_refinement 'SAINT (Bruker, 2003)'
_computing_data_collection 'SMART (Bruker, 2001)'
_computing_data_reduction 'SAINT (Bruker, 2003)'
_computing_molecular_graphics 'SHELXTL (Bruker, 2003), XTEL (loc. libr.)'
_computing_publication_material 'SHELXTL (Bruker, 2003)'
_computing_structure_refinement 'SHELXL-97 (Sheldrick, 1997)'
_computing_structure_solution 'SIR-2004 (Burla et al., 2005)'
_diffrn_ambient_temperature 130(2)
_diffrn_detector 'CCD area detector'
_diffrn_detector_area_resol_mean 44.52
_diffrn_detector_type 'Bruker SMART 6000'
_diffrn_measured_fraction_theta_full 0.988
_diffrn_measured_fraction_theta_max 0.988
_diffrn_measurement_details '0.30 degree frames measured for 10 seconds each'
_diffrn_measurement_device 'three-circle goniometer with fixed chi'
_diffrn_measurement_device_type 'Bruker Platform goniometer'
_diffrn_measurement_method \w-scans
_diffrn_radiation_monochromator graphite
_diffrn_radiation_source 'fine-focus sealed tube'
_diffrn_radiation_type MoK\a
_diffrn_radiation_wavelength 0.71073
_diffrn_reflns_av_R_equivalents 0.0432
_diffrn_reflns_av_sigmaI/netI 0.0231
_diffrn_reflns_limit_h_max 14
_diffrn_reflns_limit_h_min -14
_diffrn_reflns_limit_k_max 19
_diffrn_reflns_limit_k_min -19
_diffrn_reflns_limit_l_max 23
_diffrn_reflns_limit_l_min -23
_diffrn_reflns_number 54948
_diffrn_reflns_theta_full 27.70
_diffrn_reflns_theta_max 27.70
_diffrn_reflns_theta_min 1.78
_exptl_absorpt_coefficient_mu 0.846
_exptl_absorpt_correction_T_max 0.8837
_exptl_absorpt_correction_T_min 0.7855
_exptl_absorpt_correction_type multi-scan
_exptl_absorpt_process_details 'SADABS, R. Blessing; 1995'
_exptl_crystal_colour yellowish
_exptl_crystal_density_diffrn 1.211
_exptl_crystal_density_method 'not measured'
_exptl_crystal_description 'hexagonal plate'
_exptl_crystal_F_000 1196
_exptl_crystal_size_max 0.30
_exptl_crystal_size_mid 0.27
_exptl_crystal_size_min 0.15
_refine_diff_density_max 0.433
_refine_diff_density_min -0.291
_refine_diff_density_rms 0.051
_refine_ls_extinction_method none
_refine_ls_goodness_of_fit_ref 1.031
_refine_ls_hydrogen_treatment riding
_refine_ls_matrix_type full
_refine_ls_number_parameters 309
_refine_ls_number_reflns 7014
_refine_ls_number_restraints 6
_refine_ls_restrained_S_all 1.032
_refine_ls_R_factor_all 0.0308
_refine_ls_R_factor_gt 0.0248
_refine_ls_shift/su_max 0.001
_refine_ls_shift/su_mean 0.000
_refine_ls_structure_factor_coef Fsqd
_refine_ls_weighting_details 'calc w=1/[\s^2^(Fo^2^)+(0.0311P)^2^+1.3324P] where P=(Fo^2^+2Fc^2^)/3'
_refine_ls_weighting_scheme calc
_refine_ls_wR_factor_gt 0.0623
_refine_ls_wR_factor_ref 0.0663
_reflns_number_gt 6187
_reflns_number_total 7014
_reflns_threshold_expression &gt;2sigma(I)
_cod_data_source_file ic701843u.file002.cif
_cod_data_source_block 06127
_cod_depositor_comments
;
The following automatic conversions were performed:

'_exptl_absorpt_correction_type' tag value 'multi-scans' was replaced
with 'multi-scan' value.

Automatic conversion script
Id: cif_fix_values 1646 2011-03-28 12:23:43Z adriana 
;
_cod_original_cell_volume 3023.6(9)
_cod_database_code 4304359

loop_
_symmetry_equiv_pos_as_xyz
'x, y, z'
'-x+1/2, y+1/2, -z+1/2'
'-x, -y, -z'
'x-1/2, -y-1/2, z-1/2'

loop_
_atom_site_label
_atom_site_type_symbol
_atom_site_fract_x
_atom_site_fract_y
_atom_site_fract_z
_atom_site_U_iso_or_equiv
_atom_site_adp_type
_atom_site_occupancy
_atom_site_symmetry_multiplicity
_atom_site_calc_flag
_atom_site_refinement_flags
_atom_site_disorder_assembly
_atom_site_disorder_group
Ni1 Ni 0.066560(14) 0.269457(11) 0.296889(9) 0.01706(5) Uani 1 1 d . . .
P1 P 0.20718(3) 0.18564(2) 0.255069(18) 0.01628(7) Uani 1 1 d . A .
P2 P -0.06524(3) 0.28754(2) 0.376094(18) 0.01548(7) Uani 1 1 d . . .
Si1 Si 0.28456(3) 0.09901(2) 0.421277(19) 0.01613(8) Uani 1 1 d . . .
Si2 Si 0.14936(3) 0.23086(3) 0.50811(2) 0.02103(8) Uani 1 1 d . . .
O1 O 0.18921(8) 0.17528(7) 0.43916(5) 0.0221(2) Uani 1 1 d . . .
O2 O -0.06183(12) 0.48436(8) 0.14763(7) 0.0397(3) Uani 1 1 d . . .
N1 N 0.02216(14) 0.36030(10) 0.22018(8) 0.0408(4) Uani 1 1 d . . .
C1 C 0.43889(12) 0.12591(10) 0.46936(9) 0.0268(3) Uani 1 1 d . . .
H1A H 0.4455 0.1165 0.5234 0.040 Uiso 1 1 calc R . .
H1B H 0.4569 0.1887 0.4598 0.040 Uiso 1 1 calc R . .
H1C H 0.4956 0.0867 0.4502 0.040 Uiso 1 1 calc R . .
C2 C 0.24412(14) -0.01152(10) 0.45654(8) 0.0268(3) Uani 1 1 d . . .
H2A H 0.2545 -0.0097 0.5114 0.040 Uiso 1 1 calc R . .
H2B H 0.2958 -0.0581 0.4415 0.040 Uiso 1 1 calc R . .
H2C H 0.1606 -0.0252 0.4354 0.040 Uiso 1 1 calc R . .
C3 C 0.26337(13) 0.09089(9) 0.31640(7) 0.0229(3) Uani 1 1 d . . .
H3A H 0.3416 0.0738 0.3041 0.027 Uiso 1 1 calc R . .
H3B H 0.2087 0.0398 0.3013 0.027 Uiso 1 1 calc R . .
C4 C 0.34433(12) 0.25476(10) 0.25128(8) 0.0242(3) Uani 1 1 d D . .
C5 C 0.4466(5) 0.2107(4) 0.2171(4) 0.0347(6) Uani 0.372(4) 1 d PD A 1
H5A H 0.5155 0.2512 0.2233 0.052 Uiso 0.372(4) 1 calc PR A 1
H5B H 0.4185 0.1992 0.1635 0.052 Uiso 0.372(4) 1 calc PR A 1
H5C H 0.4701 0.1538 0.2428 0.052 Uiso 0.372(4) 1 calc PR A 1
C6 C 0.3063(9) 0.3407(6) 0.2016(5) 0.0354(9) Uani 0.372(4) 1 d PD A 1
H6A H 0.3756 0.3803 0.2034 0.053 Uiso 0.372(4) 1 calc PR A 1
H6B H 0.2432 0.3728 0.2211 0.053 Uiso 0.372(4) 1 calc PR A 1
H6C H 0.2767 0.3224 0.1497 0.053 Uiso 0.372(4) 1 calc PR A 1
C7 C 0.3945(6) 0.2880(4) 0.3291(4) 0.0303(7) Uani 0.372(4) 1 d PD A 1
H7A H 0.4526 0.3358 0.3261 0.045 Uiso 0.372(4) 1 calc PR A 1
H7B H 0.4339 0.2383 0.3593 0.045 Uiso 0.372(4) 1 calc PR A 1
H7C H 0.3296 0.3115 0.3524 0.045 Uiso 0.372(4) 1 calc PR A 1
C5D C 0.4567(3) 0.1966(2) 0.2543(2) 0.0347(6) Uani 0.628(4) 1 d P A 2
H5DA H 0.5259 0.2355 0.2535 0.052 Uiso 0.628(4) 1 calc PR A 2
H5DB H 0.4459 0.1564 0.2108 0.052 Uiso 0.628(4) 1 calc PR A 2
H5DC H 0.4698 0.1609 0.3005 0.052 Uiso 0.628(4) 1 calc PR A 2
C6D C 0.3269(4) 0.3188(3) 0.1860(3) 0.0354(9) Uani 0.628(4) 1 d P A 2
H6DA H 0.3899 0.3644 0.1941 0.053 Uiso 0.628(4) 1 calc PR A 2
H6DB H 0.2488 0.3480 0.1817 0.053 Uiso 0.628(4) 1 calc PR A 2
H6DC H 0.3305 0.2856 0.1398 0.053 Uiso 0.628(4) 1 calc PR A 2
C7D C 0.3591(4) 0.3111(2) 0.3240(2) 0.0303(7) Uani 0.628(4) 1 d P A 2
H7DA H 0.4343 0.3446 0.3302 0.045 Uiso 0.628(4) 1 calc PR A 2
H7DB H 0.3602 0.2711 0.3670 0.045 Uiso 0.628(4) 1 calc PR A 2
H7DC H 0.2923 0.3532 0.3208 0.045 Uiso 0.628(4) 1 calc PR A 2
C8 C 0.15274(13) 0.12710(9) 0.16263(7) 0.0223(3) Uani 1 1 d . . .
C9 C 0.04312(14) 0.07200(12) 0.17295(9) 0.0319(3) Uani 1 1 d . A .
H9A H 0.0090 0.0427 0.1255 0.048 Uiso 1 1 calc R . .
H9B H -0.0166 0.1118 0.1883 0.048 Uiso 1 1 calc R . .
H9C H 0.0669 0.0263 0.2116 0.048 Uiso 1 1 calc R . .
C10 C 0.1107(2) 0.19555(13) 0.10032(9) 0.0447(5) Uani 1 1 d . A .
H10A H 0.0682 0.1643 0.0558 0.067 Uiso 1 1 calc R . .
H10B H 0.1800 0.2271 0.0877 0.067 Uiso 1 1 calc R . .
H10C H 0.0570 0.2390 0.1176 0.067 Uiso 1 1 calc R . .
C11 C 0.24384(16) 0.06309(14) 0.13831(10) 0.0434(5) Uani 1 1 d . A .
H11A H 0.2061 0.0300 0.0935 0.065 Uiso 1 1 calc R . .
H11B H 0.2721 0.0206 0.1789 0.065 Uiso 1 1 calc R . .
H11C H 0.3116 0.0977 0.1270 0.065 Uiso 1 1 calc R . .
C12 C 0.25585(18) 0.32357(15) 0.53530(16) 0.0666(8) Uani 1 1 d . . .
H12A H 0.3367 0.2991 0.5496 0.100 Uiso 1 1 calc R . .
H12B H 0.2341 0.3561 0.5779 0.100 Uiso 1 1 calc R . .
H12C H 0.2533 0.3647 0.4929 0.100 Uiso 1 1 calc R . .
C13 C 0.1461(2) 0.15494(15) 0.58925(9) 0.0512(5) Uani 1 1 d . . .
H13A H 0.2261 0.1304 0.6069 0.077 Uiso 1 1 calc R . .
H13B H 0.0900 0.1056 0.5737 0.077 Uiso 1 1 calc R . .
H13C H 0.1203 0.1888 0.6299 0.077 Uiso 1 1 calc R . .
C14 C -0.00377(13) 0.27877(10) 0.47732(8) 0.0251(3) Uani 1 1 d . . .
H14A H -0.0599 0.2420 0.5004 0.030 Uiso 1 1 calc R . .
H14B H -0.0040 0.3398 0.4989 0.030 Uiso 1 1 calc R . .
C15 C -0.17169(12) 0.19013(9) 0.35803(8) 0.0207(3) Uani 1 1 d . . .
C16 C -0.27788(13) 0.19298(10) 0.39915(9) 0.0272(3) Uani 1 1 d . . .
H16A H -0.3223 0.1364 0.3909 0.041 Uiso 1 1 calc R . .
H16B H -0.3305 0.2430 0.3799 0.041 Uiso 1 1 calc R . .
H16C H -0.2488 0.2013 0.4530 0.041 Uiso 1 1 calc R . .
C17 C -0.21778(13) 0.18293(10) 0.27314(8) 0.0262(3) Uani 1 1 d . . .
H17A H -0.2646 0.1278 0.2623 0.039 Uiso 1 1 calc R . .
H17B H -0.1499 0.1815 0.2468 0.039 Uiso 1 1 calc R . .
H17C H -0.2682 0.2350 0.2562 0.039 Uiso 1 1 calc R . .
C18 C -0.09744(14) 0.10510(10) 0.38215(10) 0.0304(3) Uani 1 1 d . . .
H18A H -0.1466 0.0517 0.3678 0.046 Uiso 1 1 calc R . .
H18B H -0.0706 0.1057 0.4366 0.046 Uiso 1 1 calc R . .
H18C H -0.0278 0.1038 0.3573 0.046 Uiso 1 1 calc R . .
C19 C -0.14902(12) 0.39778(9) 0.37191(7) 0.0193(3) Uani 1 1 d . . .
C20 C -0.23694(12) 0.40738(9) 0.29744(8) 0.0231(3) Uani 1 1 d . . .
H20A H -0.2658 0.4694 0.2917 0.035 Uiso 1 1 calc R . .
H20B H -0.3047 0.3667 0.2973 0.035 Uiso 1 1 calc R . .
H20C H -0.1965 0.3921 0.2558 0.035 Uiso 1 1 calc R . .
C21 C -0.21708(14) 0.41370(10) 0.43658(8) 0.0273(3) Uani 1 1 d . . .
H21A H -0.2585 0.4716 0.4295 0.041 Uiso 1 1 calc R . .
H21B H -0.1606 0.4141 0.4843 0.041 Uiso 1 1 calc R . .
H21C H -0.2755 0.3655 0.4372 0.041 Uiso 1 1 calc R . .
C22 C -0.05240(14) 0.47048(10) 0.37534(9) 0.0294(3) Uani 1 1 d . . .
H22A H -0.0897 0.5300 0.3731 0.044 Uiso 1 1 calc R . .
H22B H -0.0110 0.4632 0.3328 0.044 Uiso 1 1 calc R . .
H22C H 0.0051 0.4646 0.4223 0.044 Uiso 1 1 calc R . .
C23 C -0.01875(13) 0.42113(10) 0.18457(8) 0.0260(3) Uani 1 1 d . . .

loop_
_atom_site_aniso_label
_atom_site_aniso_U_11
_atom_site_aniso_U_22
_atom_site_aniso_U_33
_atom_site_aniso_U_23
_atom_site_aniso_U_13
_atom_site_aniso_U_12
Ni1 0.01610(9) 0.01862(9) 0.01771(9) 0.00266(6) 0.00644(6) 0.00330(6)
P1 0.01730(16) 0.01748(15) 0.01477(15) 0.00325(11) 0.00479(12) 0.00356(12)
P2 0.01376(15) 0.01757(15) 0.01573(15) 0.00135(11) 0.00437(12) 0.00265(11)
Si1 0.01657(17) 0.01675(16) 0.01520(16) 0.00209(12) 0.00324(13) 0.00273(13)
Si2 0.01923(18) 0.02328(19) 0.01919(18) -0.00477(14) -0.00025(14) 0.00552(14)
O1 0.0204(5) 0.0251(5) 0.0211(5) -0.0022(4) 0.0051(4) 0.0053(4)
O2 0.0502(7) 0.0310(6) 0.0370(6) 0.0154(5) 0.0054(5) 0.0078(5)
N1 0.0463(8) 0.0459(8) 0.0373(8) 0.0213(7) 0.0265(7) 0.0268(7)
C1 0.0194(7) 0.0299(7) 0.0298(7) -0.0004(6) 0.0010(6) 0.0028(6)
C2 0.0376(8) 0.0226(7) 0.0202(7) 0.0033(5) 0.0051(6) -0.0022(6)
C3 0.0334(7) 0.0187(6) 0.0170(6) 0.0030(5) 0.0061(5) 0.0087(5)
C4 0.0166(6) 0.0263(7) 0.0303(7) 0.0056(6) 0.0057(5) 0.0018(5)
C5 0.0178(9) 0.0406(14) 0.046(2) 0.0030(15) 0.0073(15) 0.0032(9)
C6 0.025(2) 0.046(3) 0.037(2) 0.0197(17) 0.0111(13) -0.0039(15)
C7 0.036(2) 0.0193(19) 0.0340(11) 0.0067(13) 0.0009(15) -0.0049(12)
C5D 0.0178(9) 0.0406(14) 0.046(2) 0.0030(15) 0.0073(15) 0.0032(9)
C6D 0.025(2) 0.046(3) 0.037(2) 0.0197(17) 0.0111(13) -0.0039(15)
C7D 0.036(2) 0.0193(19) 0.0340(11) 0.0067(13) 0.0009(15) -0.0049(12)
C8 0.0246(7) 0.0265(7) 0.0163(6) -0.0008(5) 0.0052(5) 0.0049(5)
C9 0.0271(8) 0.0425(9) 0.0249(7) -0.0029(6) 0.0014(6) -0.0044(7)
C10 0.0696(13) 0.0413(10) 0.0185(7) 0.0064(7) -0.0044(8) -0.0024(9)
C11 0.0324(9) 0.0634(12) 0.0345(9) -0.0236(8) 0.0061(7) 0.0113(8)
C12 0.0329(10) 0.0523(12) 0.115(2) -0.0520(13) 0.0147(11) -0.0084(9)
C13 0.0705(14) 0.0637(13) 0.0203(8) 0.0111(8) 0.0108(8) 0.0371(11)
C14 0.0231(7) 0.0357(8) 0.0168(6) 0.0010(5) 0.0041(5) 0.0099(6)
C15 0.0176(6) 0.0181(6) 0.0276(7) 0.0035(5) 0.0072(5) 0.0003(5)
C16 0.0210(7) 0.0258(7) 0.0379(8) 0.0069(6) 0.0131(6) -0.0005(5)
C17 0.0198(7) 0.0269(7) 0.0317(7) -0.0077(6) 0.0041(6) -0.0011(5)
C18 0.0265(7) 0.0198(7) 0.0462(9) 0.0078(6) 0.0101(7) 0.0043(6)
C19 0.0190(6) 0.0179(6) 0.0221(6) -0.0007(5) 0.0067(5) 0.0036(5)
C20 0.0206(6) 0.0220(7) 0.0267(7) 0.0056(5) 0.0046(5) 0.0055(5)
C21 0.0281(7) 0.0277(7) 0.0288(7) -0.0009(6) 0.0125(6) 0.0093(6)
C22 0.0276(7) 0.0203(7) 0.0415(9) -0.0062(6) 0.0100(6) -0.0018(6)
C23 0.0280(7) 0.0280(7) 0.0242(7) 0.0044(6) 0.0108(6) 0.0024(6)

loop_
_atom_type_symbol
_atom_type_description
_atom_type_scat_dispersion_real
_atom_type_scat_dispersion_imag
_atom_type_scat_source
C C 0.0033 0.0016 'International Tables Vol C Tables 4.2.6.8 and 6.1.1.4'
H H 0.0000 0.0000 'International Tables Vol C Tables 4.2.6.8 and 6.1.1.4'
N N 0.0061 0.0033 'International Tables Vol C Tables 4.2.6.8 and 6.1.1.4'
O O 0.0106 0.0060 'International Tables Vol C Tables 4.2.6.8 and 6.1.1.4'
Si Si 0.0817 0.0704 'International Tables Vol C Tables 4.2.6.8 and 6.1.1.4'
P P 0.1023 0.0942 'International Tables Vol C Tables 4.2.6.8 and 6.1.1.4'
Ni Ni 0.3393 1.1124 'International Tables Vol C Tables 4.2.6.8 and 6.1.1.4'

loop_
_geom_angle_atom_site_label_1
_geom_angle_atom_site_label_2
_geom_angle_atom_site_label_3
_geom_angle
_geom_angle_site_symmetry_1
_geom_angle_site_symmetry_3
_geom_angle_publ_flag
N1 Ni1 P1 104.61(4) . . ?
N1 Ni1 P2 104.72(4) . . ?
P1 Ni1 P2 149.745(14) . . ?
C3 P1 C4 103.97(7) . . ?
C3 P1 C8 101.82(6) . . ?
C4 P1 C8 111.15(7) . . ?
C3 P1 Ni1 114.20(5) . . ?
C4 P1 Ni1 110.62(5) . . ?
C8 P1 Ni1 114.34(5) . . ?
C14 P2 C15 103.60(7) . . ?
C14 P2 C19 101.47(6) . . ?
C15 P2 C19 110.96(6) . . ?
C14 P2 Ni1 116.40(5) . . ?
C15 P2 Ni1 106.07(5) . . ?
C19 P2 Ni1 117.57(4) . . ?
O1 Si1 C2 109.35(6) . . ?
O1 Si1 C1 111.14(6) . . ?
C2 Si1 C1 107.60(7) . . ?
O1 Si1 C3 106.01(6) . . ?
C2 Si1 C3 107.33(6) . . ?
C1 Si1 C3 115.26(7) . . ?
O1 Si2 C12 108.92(9) . . ?
O1 Si2 C13 110.25(7) . . ?
C12 Si2 C13 110.46(13) . . ?
O1 Si2 C14 109.74(6) . . ?
C12 Si2 C14 109.02(9) . . ?
C13 Si2 C14 108.44(8) . . ?
Si2 O1 Si1 141.93(6) . . ?
C23 N1 Ni1 165.84(13) . . ?
Si1 C1 H1A 109.5 . . ?
Si1 C1 H1B 109.5 . . ?
H1A C1 H1B 109.5 . . ?
Si1 C1 H1C 109.5 . . ?
H1A C1 H1C 109.5 . . ?
H1B C1 H1C 109.5 . . ?
Si1 C2 H2A 109.5 . . ?
Si1 C2 H2B 109.5 . . ?
H2A C2 H2B 109.5 . . ?
Si1 C2 H2C 109.5 . . ?
H2A C2 H2C 109.5 . . ?
H2B C2 H2C 109.5 . . ?
P1 C3 Si1 122.04(7) . . ?
P1 C3 H3A 106.8 . . ?
Si1 C3 H3A 106.8 . . ?
P1 C3 H3B 106.8 . . ?
Si1 C3 H3B 106.8 . . ?
H3A C3 H3B 106.7 . . ?
C6D C4 C7 120.1(3) . . ?
C6D C4 C5D 112.1(2) . . ?
C7 C4 C5D 88.8(3) . . ?
C6D C4 C7D 107.8(2) . . ?
C7 C4 C7D 19.7(2) . . ?
C5D C4 C7D 108.27(19) . . ?
C6D C4 C5 87.5(3) . . ?
C7 C4 C5 109.1(3) . . ?
C5D C4 C5 25.97(19) . . ?
C7D C4 C5 126.4(3) . . ?
C6D C4 C6 19.0(3) . . ?
C7 C4 C6 106.6(4) . . ?
C5D C4 C6 128.1(3) . . ?
C7D C4 C6 91.3(3) . . ?
C5 C4 C6 105.2(3) . . ?
C6D C4 P1 112.5(2) . . ?
C7 C4 P1 108.8(3) . . ?
C5D C4 P1 112.40(14) . . ?
C7D C4 P1 103.22(17) . . ?
C5 C4 P1 117.9(2) . . ?
C6 C4 P1 108.7(4) . . ?
C4 C5 H5A 109.5 . . ?
C4 C5 H5B 109.5 . . ?
C4 C5 H5C 109.5 . . ?
C4 C6 H6A 109.5 . . ?
C4 C6 H6B 109.5 . . ?
C4 C6 H6C 109.5 . . ?
C4 C7 H7A 109.5 . . ?
C4 C7 H7B 109.5 . . ?
C4 C7 H7C 109.5 . . ?
C4 C5D H5DA 109.5 . . ?
C4 C5D H5DB 109.5 . . ?
H5DA C5D H5DB 109.5 . . ?
C4 C5D H5DC 109.5 . . ?
H5DA C5D H5DC 109.5 . . ?
H5DB C5D H5DC 109.5 . . ?
C4 C6D H6DA 109.5 . . ?
C4 C6D H6DB 109.5 . . ?
H6DA C6D H6DB 109.5 . . ?
C4 C6D H6DC 109.5 . . ?
H6DA C6D H6DC 109.5 . . ?
H6DB C6D H6DC 109.5 . . ?
C4 C7D H7DA 109.5 . . ?
C4 C7D H7DB 109.5 . . ?
H7DA C7D H7DB 109.5 . . ?
C4 C7D H7DC 109.5 . . ?
H7DA C7D H7DC 109.5 . . ?
H7DB C7D H7DC 109.5 . . ?
C11 C8 C10 109.84(14) . . ?
C11 C8 C9 108.10(13) . . ?
C10 C8 C9 107.06(13) . . ?
C11 C8 P1 114.31(10) . . ?
C10 C8 P1 110.82(11) . . ?
C9 C8 P1 106.38(9) . . ?
C8 C9 H9A 109.5 . . ?
C8 C9 H9B 109.5 . . ?
H9A C9 H9B 109.5 . . ?
C8 C9 H9C 109.5 . . ?
H9A C9 H9C 109.5 . . ?
H9B C9 H9C 109.5 . . ?
C8 C10 H10A 109.5 . . ?
C8 C10 H10B 109.5 . . ?
H10A C10 H10B 109.5 . . ?
C8 C10 H10C 109.5 . . ?
H10A C10 H10C 109.5 . . ?
H10B C10 H10C 109.5 . . ?
C8 C11 H11A 109.5 . . ?
C8 C11 H11B 109.5 . . ?
H11A C11 H11B 109.5 . . ?
C8 C11 H11C 109.5 . . ?
H11A C11 H11C 109.5 . . ?
H11B C11 H11C 109.5 . . ?
Si2 C12 H12A 109.5 . . ?
Si2 C12 H12B 109.5 . . ?
H12A C12 H12B 109.5 . . ?
Si2 C12 H12C 109.5 . . ?
H12A C12 H12C 109.5 . . ?
H12B C12 H12C 109.5 . . ?
Si2 C13 H13A 109.5 . . ?
Si2 C13 H13B 109.5 . . ?
H13A C13 H13B 109.5 . . ?
Si2 C13 H13C 109.5 . . ?
H13A C13 H13C 109.5 . . ?
H13B C13 H13C 109.5 . . ?
P2 C14 Si2 119.22(8) . . ?
P2 C14 H14A 107.5 . . ?
Si2 C14 H14A 107.5 . . ?
P2 C14 H14B 107.5 . . ?
Si2 C14 H14B 107.5 . . ?
H14A C14 H14B 107.0 . . ?
C16 C15 C17 109.43(12) . . ?
C16 C15 C18 108.99(12) . . ?
C17 C15 C18 107.29(12) . . ?
C16 C15 P2 115.75(10) . . ?
C17 C15 P2 108.71(9) . . ?
C18 C15 P2 106.32(9) . . ?
C15 C16 H16A 109.5 . . ?
C15 C16 H16B 109.5 . . ?
H16A C16 H16B 109.5 . . ?
C15 C16 H16C 109.5 . . ?
H16A C16 H16C 109.5 . . ?
H16B C16 H16C 109.5 . . ?
C15 C17 H17A 109.5 . . ?
C15 C17 H17B 109.5 . . ?
H17A C17 H17B 109.5 . . ?
C15 C17 H17C 109.5 . . ?
H17A C17 H17C 109.5 . . ?
H17B C17 H17C 109.5 . . ?
C15 C18 H18A 109.5 . . ?
C15 C18 H18B 109.5 . . ?
H18A C18 H18B 109.5 . . ?
C15 C18 H18C 109.5 . . ?
H18A C18 H18C 109.5 . . ?
H18B C18 H18C 109.5 . . ?
C20 C19 C21 108.56(11) . . ?
C20 C19 C22 108.56(12) . . ?
C21 C19 C22 108.45(12) . . ?
C20 C19 P2 111.08(9) . . ?
C21 C19 P2 115.04(9) . . ?
C22 C19 P2 104.92(9) . . ?
C19 C20 H20A 109.5 . . ?
C19 C20 H20B 109.5 . . ?
H20A C20 H20B 109.5 . . ?
C19 C20 H20C 109.5 . . ?
H20A C20 H20C 109.5 . . ?
H20B C20 H20C 109.5 . . ?
C19 C21 H21A 109.5 . . ?
C19 C21 H21B 109.5 . . ?
H21A C21 H21B 109.5 . . ?
C19 C21 H21C 109.5 . . ?
H21A C21 H21C 109.5 . . ?
H21B C21 H21C 109.5 . . ?
C19 C22 H22A 109.5 . . ?
C19 C22 H22B 109.5 . . ?
H22A C22 H22B 109.5 . . ?
C19 C22 H22C 109.5 . . ?
H22A C22 H22C 109.5 . . ?
H22B C22 H22C 109.5 . . ?
N1 C23 O2 179.68(19) . . ?

loop_
_geom_bond_atom_site_label_1
_geom_bond_atom_site_label_2
_geom_bond_distance
_geom_bond_site_symmetry_2
_geom_bond_publ_flag
Ni1 N1 1.9407(13) . ?
Ni1 P1 2.2660(4) . ?
Ni1 P2 2.2730(5) . ?
P1 C3 1.8383(13) . ?
P1 C4 1.8819(15) . ?
P1 C8 1.8916(14) . ?
P2 C14 1.8471(14) . ?
P2 C15 1.8806(14) . ?
P2 C19 1.8931(13) . ?
Si1 O1 1.6435(10) . ?
Si1 C2 1.8536(15) . ?
Si1 C1 1.8585(15) . ?
Si1 C3 1.8771(14) . ?
Si2 O1 1.6306(10) . ?
Si2 C12 1.845(2) . ?
Si2 C13 1.8612(19) . ?
Si2 C14 1.8732(15) . ?
O2 C23 1.2070(18) . ?
N1 C23 1.160(2) . ?
C1 H1A 0.9800 . ?
C1 H1B 0.9800 . ?
C1 H1C 0.9800 . ?
C2 H2A 0.9800 . ?
C2 H2B 0.9800 . ?
C2 H2C 0.9800 . ?
C3 H3A 0.9900 . ?
C3 H3B 0.9900 . ?
C4 C6D 1.504(5) . ?
C4 C7 1.506(7) . ?
C4 C5D 1.537(3) . ?
C4 C7D 1.546(4) . ?
C4 C5 1.560(5) . ?
C4 C6 1.579(9) . ?
C5 H5A 0.9800 . ?
C5 H5B 0.9800 . ?
C5 H5C 0.9800 . ?
C6 H6A 0.9800 . ?
C6 H6B 0.9800 . ?
C6 H6C 0.9800 . ?
C7 H7A 0.9800 . ?
C7 H7B 0.9800 . ?
C7 H7C 0.9800 . ?
C5D H5DA 0.9800 . ?
C5D H5DB 0.9800 . ?
C5D H5DC 0.9800 . ?
C6D H6DA 0.9800 . ?
C6D H6DB 0.9800 . ?
C6D H6DC 0.9800 . ?
C7D H7DA 0.9800 . ?
C7D H7DB 0.9800 . ?
C7D H7DC 0.9800 . ?
C8 C11 1.531(2) . ?
C8 C10 1.533(2) . ?
C8 C9 1.533(2) . ?
C9 H9A 0.9800 . ?
C9 H9B 0.9800 . ?
C9 H9C 0.9800 . ?
C10 H10A 0.9800 . ?
C10 H10B 0.9800 . ?
C10 H10C 0.9800 . ?
C11 H11A 0.9800 . ?
C11 H11B 0.9800 . ?
C11 H11C 0.9800 . ?
C12 H12A 0.9800 . ?
C12 H12B 0.9800 . ?
C12 H12C 0.9800 . ?
C13 H13A 0.9800 . ?
C13 H13B 0.9800 . ?
C13 H13C 0.9800 . ?
C14 H14A 0.9900 . ?
C14 H14B 0.9900 . ?
C15 C16 1.5315(19) . ?
C15 C17 1.538(2) . ?
C15 C18 1.5413(19) . ?
C16 H16A 0.9800 . ?
C16 H16B 0.9800 . ?
C16 H16C 0.9800 . ?
C17 H17A 0.9800 . ?
C17 H17B 0.9800 . ?
C17 H17C 0.9800 . ?
C18 H18A 0.9800 . ?
C18 H18B 0.9800 . ?
C18 H18C 0.9800 . ?
C19 C20 1.5354(19) . ?
C19 C21 1.5363(19) . ?
C19 C22 1.5367(19) . ?
C20 H20A 0.9800 . ?
C20 H20B 0.9800 . ?
C20 H20C 0.9800 . ?
C21 H21A 0.9800 . ?
C21 H21B 0.9800 . ?
C21 H21C 0.9800 . ?
C22 H22A 0.9800 . ?
C22 H22B 0.9800 . ?
C22 H22C 0.9800 . ?

loop_
_geom_torsion_atom_site_label_1
_geom_torsion_atom_site_label_2
_geom_torsion_atom_site_label_3
_geom_torsion_atom_site_label_4
_geom_torsion
_geom_torsion_site_symmetry_1
_geom_torsion_site_symmetry_2
_geom_torsion_site_symmetry_3
_geom_torsion_site_symmetry_4
_geom_torsion_publ_flag
N1 Ni1 P1 C3 -178.35(8) . . . . ?
P2 Ni1 P1 C3 -12.81(6) . . . . ?
N1 Ni1 P1 C4 64.78(8) . . . . ?
P2 Ni1 P1 C4 -129.68(5) . . . . ?
N1 Ni1 P1 C8 -61.61(7) . . . . ?
P2 Ni1 P1 C8 103.93(6) . . . . ?
N1 Ni1 P2 C14 -138.76(8) . . . . ?
P1 Ni1 P2 C14 55.71(7) . . . . ?
N1 Ni1 P2 C15 106.65(7) . . . . ?
P1 Ni1 P2 C15 -58.88(5) . . . . ?
N1 Ni1 P2 C19 -18.12(7) . . . . ?
P1 Ni1 P2 C19 176.35(5) . . . . ?
C12 Si2 O1 Si1 79.03(15) . . . . ?
C13 Si2 O1 Si1 -42.32(14) . . . . ?
C14 Si2 O1 Si1 -161.70(11) . . . . ?
C2 Si1 O1 Si2 70.35(12) . . . . ?
C1 Si1 O1 Si2 -48.29(13) . . . . ?
C3 Si1 O1 Si2 -174.23(11) . . . . ?
P1 Ni1 N1 C23 -175.9(7) . . . . ?
P2 Ni1 N1 C23 11.5(7) . . . . ?
C4 P1 C3 Si1 84.29(10) . . . . ?
C8 P1 C3 Si1 -160.12(9) . . . . ?
Ni1 P1 C3 Si1 -36.35(11) . . . . ?
O1 Si1 C3 P1 26.78(11) . . . . ?
C2 Si1 C3 P1 143.57(9) . . . . ?
C1 Si1 C3 P1 -96.60(10) . . . . ?
C3 P1 C4 C6D 161.83(19) . . . . ?
C8 P1 C4 C6D 53.0(2) . . . . ?
Ni1 P1 C4 C6D -75.1(2) . . . . ?
C3 P1 C4 C7 -62.5(3) . . . . ?
C8 P1 C4 C7 -171.4(2) . . . . ?
Ni1 P1 C4 C7 60.5(3) . . . . ?
C3 P1 C4 C5D 34.18(18) . . . . ?
C8 P1 C4 C5D -74.65(18) . . . . ?
Ni1 P1 C4 C5D 157.20(17) . . . . ?
C3 P1 C4 C7D -82.25(16) . . . . ?
C8 P1 C4 C7D 168.92(15) . . . . ?
Ni1 P1 C4 C7D 40.77(15) . . . . ?
C3 P1 C4 C5 62.3(3) . . . . ?
C8 P1 C4 C5 -46.5(3) . . . . ?
Ni1 P1 C4 C5 -174.7(3) . . . . ?
C3 P1 C4 C6 -178.2(3) . . . . ?
C8 P1 C4 C6 72.9(3) . . . . ?
Ni1 P1 C4 C6 -55.2(3) . . . . ?
C3 P1 C8 C11 -50.47(14) . . . . ?
C4 P1 C8 C11 59.74(14) . . . . ?
Ni1 P1 C8 C11 -174.14(11) . . . . ?
C3 P1 C8 C10 -175.23(12) . . . . ?
C4 P1 C8 C10 -65.02(13) . . . . ?
Ni1 P1 C8 C10 61.10(12) . . . . ?
C3 P1 C8 C9 68.74(11) . . . . ?
C4 P1 C8 C9 178.96(10) . . . . ?
Ni1 P1 C8 C9 -54.93(10) . . . . ?
C15 P2 C14 Si2 102.19(10) . . . . ?
C19 P2 C14 Si2 -142.69(9) . . . . ?
Ni1 P2 C14 Si2 -13.79(11) . . . . ?
O1 Si2 C14 P2 -17.59(11) . . . . ?
C12 Si2 C14 P2 101.62(13) . . . . ?
C13 Si2 C14 P2 -138.07(10) . . . . ?
C14 P2 C15 C16 63.30(11) . . . . ?
C19 P2 C15 C16 -44.86(12) . . . . ?
Ni1 P2 C15 C16 -173.62(9) . . . . ?
C14 P2 C15 C17 -173.10(9) . . . . ?
C19 P2 C15 C17 78.74(10) . . . . ?
Ni1 P2 C15 C17 -50.02(9) . . . . ?
C14 P2 C15 C18 -57.87(11) . . . . ?
C19 P2 C15 C18 -166.03(10) . . . . ?
Ni1 P2 C15 C18 65.21(10) . . . . ?
C14 P2 C19 C20 -163.95(10) . . . . ?
C15 P2 C19 C20 -54.40(11) . . . . ?
Ni1 P2 C19 C20 67.90(10) . . . . ?
C14 P2 C19 C21 -40.13(12) . . . . ?
C15 P2 C19 C21 69.42(12) . . . . ?
Ni1 P2 C19 C21 -168.28(9) . . . . ?
C14 P2 C19 C22 78.95(10) . . . . ?
C15 P2 C19 C22 -171.51(9) . . . . ?
Ni1 P2 C19 C22 -49.21(10) . . . . ?
Ni1 N1 C23 O2 -37(45) . . . . ?
